data_1515555
loop_
_publ_author_name
'Leontiev, Alexandre V.'
'Serpell, Christopher J.'
'White, Nicholas G.'
'Beer, Paul D.'

_publ_section_title
;
 Cation-induced molecular motion of spring-like [2]catenanes
;
_journal_issue 5
_journal_name_full 'Chemical Science'
_journal_page_first 922
_journal_paper_doi 10.1039/c1sc00034a
_journal_volume 2
_journal_year 2011
_chemical_formula_moiety 'C64 H64 N2 O12, 3(C2 H3 N)'
_chemical_formula_sum 'C70 H73 N5 O12'
_chemical_formula_weight 1176.38
_space_group_IT_number 2
_symmetry_cell_setting triclinic
_symmetry_space_group_name_Hall '-P 1'
_symmetry_space_group_name_H-M 'P -1'
_atom_sites_solution_hydrogens geom
_atom_sites_solution_primary direct
_audit_creation_date 09-02-02
_audit_creation_method CRYSTALS_ver_12.86
_cell_angle_alpha 80.0523(4)
_cell_angle_beta 87.1768(4)
_cell_angle_gamma 66.4893(5)
_cell_formula_units_Z 2
_cell_length_a 11.58150(10)
_cell_length_b 11.82310(10)
_cell_length_c 25.3961(3)
_cell_measurement_reflns_used 10505
_cell_measurement_temperature 150
_cell_measurement_theta_max 27
_cell_measurement_theta_min 5
_cell_volume 3140.10(5)
_computing_cell_refinement 'DENZO/SCALEPACK (Otwinowski & Minor, 1997)'
_computing_data_collection 'COLLECT (Nonius, 1997-2001).'
_computing_data_reduction 'DENZO/SCALEPACK (Otwinowski & Minor, 1997)'
_computing_molecular_graphics 'CAMERON (Watkin et al., 1996)'
_computing_publication_material 'CRYSTALS (Betteridge et al., 2003)'
_computing_structure_refinement 'CRYSTALS (Betteridge et al., 2003)'
_computing_structure_solution 'Superflip (Palatinus & Chapuis, 2007)'
_diffrn_ambient_temperature 150
_diffrn_measured_fraction_theta_full 0.960
_diffrn_measured_fraction_theta_max 0.954
_diffrn_measurement_device 'Nonius KappaCCD'
_diffrn_measurement_device_type Area
_diffrn_measurement_method \w
_diffrn_radiation_monochromator graphite
_diffrn_radiation_type 'Mo K\a'
_diffrn_radiation_wavelength 0.71073
_diffrn_reflns_av_R_equivalents 0.028
_diffrn_reflns_limit_h_max 15
_diffrn_reflns_limit_h_min -15
_diffrn_reflns_limit_k_max 15
_diffrn_reflns_limit_k_min -15
_diffrn_reflns_limit_l_max 33
_diffrn_reflns_limit_l_min -31
_diffrn_reflns_number 32129
_diffrn_reflns_theta_full 26.155
_diffrn_reflns_theta_max 27.531
_diffrn_reflns_theta_min 5.135
_diffrn_standards_number 0
_exptl_absorpt_coefficient_mu 0.085
_exptl_absorpt_correction_T_max 0.96
_exptl_absorpt_correction_T_min 0.77
_exptl_absorpt_correction_type multi-scan
_exptl_absorpt_process_details 'DENZO/SCALEPACK (Otwinowski & Minor, 1997)'
_exptl_crystal_colour clear_orange
_exptl_crystal_density_diffrn 1.244
_exptl_crystal_density_meas ?
_exptl_crystal_density_method 'not measured'
_exptl_crystal_description block
_exptl_crystal_F_000 1248
_exptl_crystal_size_max 0.65
_exptl_crystal_size_mid 0.62
_exptl_crystal_size_min 0.52
_refine_diff_density_max 0.36
_refine_diff_density_min -0.40
_refine_ls_extinction_method None
_refine_ls_goodness_of_fit_ref 0.9815
_refine_ls_hydrogen_treatment constr
_refine_ls_matrix_type full
_refine_ls_number_parameters 784
_refine_ls_number_reflns 13807
_refine_ls_number_restraints 63
_refine_ls_R_factor_all 0.0646
_refine_ls_R_factor_gt 0.0502
_refine_ls_shift/su_max 0.000597
_refine_ls_structure_factor_coef Fsqd
_refine_ls_weighting_details
;
Method= Modified Sheldrick
w=1/[\s^2^(F^2^) + ( 0.05P)^2^ + 1.90P]
,where P=(max(Fo^2^,0) + 2Fc^2^)/3
;
_refine_ls_weighting_scheme calc
_refine_ls_wR_factor_all 0.1259
_refine_ls_wR_factor_gt 0.1151
_refine_ls_wR_factor_ref 0.1259
_reflns_limit_h_max 15
_reflns_limit_h_min -15
_reflns_limit_k_max 15
_reflns_limit_k_min -15
_reflns_limit_l_max 33
_reflns_limit_l_min 0
_reflns_number_gt 11210
_reflns_number_total 13807
_reflns_threshold_expression I>2.0\s(I)
_oxford_diffrn_Wilson_B_factor 2.67
_oxford_diffrn_Wilson_scale 1.08
_oxford_refine_ls_r_factor_ref 0.0646
_oxford_refine_ls_scale 1.004(2)
_oxford_reflns_number_all 13807
_oxford_reflns_threshold_expression_ref I>-3.0\s(I)
_oxford_structure_analysis_title 031CJS08
_cod_data_source_file c1sc00034a.txt
_cod_data_source_block 1
_cod_depositor_comments
;
The following automatic conversions were performed:

'_symmetry_cell_setting' value 'Triclinic' changed to 'triclinic'
according to
/usr/data/users/saulius/automatic-downloads/retrospective/RSC/lib/dictionaries/cif_core.dic
dictionary named 'cif_core.dic' version 2.4.2 from 2011-04-26.

Automatic conversion script
Id: cif_fix_values 2281 2013-09-26 08:29:07Z andrius 

The following automatic conversions were performed:

'_exptl_crystal_density_meas' value 'not measured' was changed to '?'
- the value is perceived as not measured.

Automatic conversion script
Id: cif_fix_values 3008 2015-01-20 13:52:24Z robertas 
;
_cod_original_sg_symbol_H-M 'P -1 '
_cod_database_code 1515555

loop_
_symmetry_equiv_pos_as_xyz
x,y,z
-x,-y,-z

loop_
_atom_site_label
_atom_site_type_symbol
_atom_site_fract_x
_atom_site_fract_y
_atom_site_fract_z
_atom_site_U_iso_or_equiv
_atom_site_occupancy
_atom_site_adp_type
_atom_site_refinement_flags_posn
_atom_site_refinement_flags_adp
O1 O 0.33484(10) 0.28443(10) 0.73526(4) 0.0300 1.0000 Uani . .
C2 C 0.41739(13) 0.18511(14) 0.71162(6) 0.0271 1.0000 Uani . .
C3 C 0.45816(14) 0.20994(14) 0.66008(6) 0.0284 1.0000 Uani . .
C4 C 0.54991(15) 0.11178(15) 0.63873(6) 0.0320 1.0000 Uani . .
C5 C 0.60026(15) -0.00974(15) 0.66730(6) 0.0326 1.0000 Uani . .
C6 C 0.54926(14) -0.03218(15) 0.71707(6) 0.0314 1.0000 Uani . .
C7 C 0.45778(14) 0.06346(15) 0.73983(6) 0.0285 1.0000 Uani . .
C8 C 0.40631(14) 0.03532(16) 0.79443(6) 0.0329 1.0000 Uani . .
C9 C 0.26445(14) 0.08272(15) 0.79482(6) 0.0289 1.0000 Uani . .
C10 C 0.19258(15) 0.17750(15) 0.81968(6) 0.0310 1.0000 Uani . .
C11 C 0.05460(15) 0.22859(15) 0.81573(6) 0.0307 1.0000 Uani . .
O12 O -0.01055(11) 0.31688(12) 0.83791(5) 0.0428 1.0000 Uani . .
C13 C -0.00406(15) 0.17390(15) 0.78292(6) 0.0309 1.0000 Uani . .
C14 C 0.06407(14) 0.07605(14) 0.75920(6) 0.0282 1.0000 Uani . .
C15 C 0.20425(14) 0.01957(14) 0.76634(6) 0.0294 1.0000 Uani . .
O16 O 0.26693(11) -0.07751(11) 0.74974(5) 0.0422 1.0000 Uani . .
C17 C 0.00614(15) 0.01918(15) 0.72515(6) 0.0322 1.0000 Uani . .
C18 C 0.04478(14) 0.03386(14) 0.66725(6) 0.0283 1.0000 Uani . .
C19 C 0.00428(14) 0.15167(14) 0.63570(6) 0.0267 1.0000 Uani . .
O20 O -0.07871(10) 0.25439(10) 0.65728(4) 0.0293 1.0000 Uani . .
C21 C -0.20800(14) 0.28615(15) 0.64373(6) 0.0317 1.0000 Uani . .
C22 C -0.28899(14) 0.39624(15) 0.66937(6) 0.0301 1.0000 Uani . .
O23 O -0.28941(10) 0.35442(10) 0.72554(4) 0.0326 1.0000 Uani . .
C24 C -0.35839(14) 0.44339(14) 0.75637(6) 0.0279 1.0000 Uani . .
C25 C -0.43204(14) 0.56751(14) 0.73616(6) 0.0294 1.0000 Uani . .
C26 C -0.50021(14) 0.64897(14) 0.77101(7) 0.0307 1.0000 Uani . .
C27 C -0.49640(14) 0.60634(14) 0.82558(6) 0.0297 1.0000 Uani . .
O28 O -0.56935(11) 0.69258(10) 0.85626(5) 0.0356 1.0000 Uani . .
C29 C -0.57525(17) 0.64806(16) 0.91181(7) 0.0386 1.0000 Uani . .
C30 C -0.67022(18) 0.75392(17) 0.93641(8) 0.0424 1.0000 Uani . .
N31 N -0.63076(13) 0.85709(13) 0.93363(6) 0.0352 1.0000 Uani . .
C32 C -0.70887(15) 0.96606(16) 0.94796(6) 0.0332 1.0000 Uani . .
O33 O -0.81898(12) 0.98594(13) 0.95874(6) 0.0519 1.0000 Uani . .
C34 C -0.65599(14) 1.06185(15) 0.95072(6) 0.0295 1.0000 Uani . .
C35 C -0.72741(15) 1.16421(16) 0.97518(6) 0.0352 1.0000 Uani . .
C36 C -0.68298(17) 1.25506(16) 0.97902(7) 0.0393 1.0000 Uani . .
C37 C -0.56706(16) 1.24509(15) 0.95831(7) 0.0364 1.0000 Uani . .
C38 C -0.49358(15) 1.14223(14) 0.93424(6) 0.0303 1.0000 Uani . .
C39 C -0.53892(14) 1.05166(14) 0.93077(6) 0.0287 1.0000 Uani . .
C40 C -0.36719(16) 1.13447(15) 0.91453(6) 0.0338 1.0000 Uani . .
O41 O -0.32800(12) 1.21394(12) 0.92116(6) 0.0453 1.0000 Uani . .
N42 N -0.29883(13) 1.03831(13) 0.88897(6) 0.0379 1.0000 Uani . .
C43 C -0.17263(16) 1.02045(17) 0.87086(7) 0.0411 1.0000 Uani . .
C44 C -0.07242(16) 0.94662(15) 0.91341(7) 0.0377 1.0000 Uani . .
O45 O -0.05961(11) 0.81925(10) 0.92701(5) 0.0368 1.0000 Uani . .
C46 C 0.01340(15) 0.73408(15) 0.89559(6) 0.0302 1.0000 Uani . .
C47 C 0.02543(16) 0.61160(15) 0.91298(6) 0.0335 1.0000 Uani . .
C48 C 0.09879(16) 0.51735(15) 0.88545(6) 0.0333 1.0000 Uani . .
C49 C 0.16162(15) 0.54406(15) 0.83987(6) 0.0314 1.0000 Uani . .
O50 O 0.23290(11) 0.44284(11) 0.81561(5) 0.0380 1.0000 Uani . .
C51 C 0.31286(16) 0.46322(16) 0.77405(7) 0.0371 1.0000 Uani . .
C52 C 0.40216(16) 0.33884(17) 0.76144(8) 0.0392 1.0000 Uani . .
C53 C 0.14984(16) 0.66533(15) 0.82223(7) 0.0352 1.0000 Uani . .
C54 C 0.07482(16) 0.76094(15) 0.85021(7) 0.0351 1.0000 Uani . .
C55 C -0.42280(15) 0.48208(15) 0.84567(6) 0.0322 1.0000 Uani . .
C56 C -0.35437(15) 0.40158(15) 0.81085(6) 0.0316 1.0000 Uani . .
C57 C 0.05037(14) 0.16894(14) 0.58440(6) 0.0279 1.0000 Uani . .
C58 C 0.13211(15) 0.06382(15) 0.56430(6) 0.0310 1.0000 Uani . .
C59 C 0.17183(15) -0.05698(15) 0.59400(6) 0.0319 1.0000 Uani . .
C60 C 0.12782(15) -0.06899(15) 0.64562(6) 0.0312 1.0000 Uani . .
C61 C 0.26353(19) -0.16937(17) 0.56985(7) 0.0443 1.0000 Uani . .
C62 C 0.3083(3) -0.29058(19) 0.61109(10) 0.0717 1.0000 Uani . .
C63 C 0.1977(3) -0.1870(2) 0.52315(9) 0.0669 1.0000 Uani . .
C64 C 0.3798(2) -0.1438(2) 0.55020(11) 0.0683 1.0000 Uani . .
C65 C 0.02082(15) 0.29912(14) 0.55308(6) 0.0314 1.0000 Uani . .
C66 C 0.13588(15) 0.32765(14) 0.54139(6) 0.0296 1.0000 Uani . .
C67 C 0.21564(14) 0.31627(13) 0.58839(6) 0.0278 1.0000 Uani . .
O68 O 0.18753(11) 0.28462(11) 0.63364(4) 0.0328 1.0000 Uani . .
C69 C 0.32866(15) 0.34828(14) 0.57891(6) 0.0302 1.0000 Uani . .
C70 C 0.40327(16) 0.34020(15) 0.62725(7) 0.0336 1.0000 Uani . .
C71 C 0.35509(16) 0.38674(15) 0.52888(7) 0.0365 1.0000 Uani . .
C72 C 0.27682(17) 0.40011(15) 0.48269(7) 0.0382 1.0000 Uani . .
C73 C 0.16736(16) 0.36651(15) 0.49220(6) 0.0347 1.0000 Uani . .
O74 O 0.30125(14) 0.44027(14) 0.43758(5) 0.0543 1.0000 Uani . .
C75 C 0.71324(13) -0.11546(12) 0.64788(6) 0.0408 1.0000 Uani D .
C76 C 0.7425(3) -0.0815(2) 0.58988(7) 0.1346 1.0000 Uani D .
C77 C 0.82737(16) -0.1401(2) 0.68218(10) 0.0875 1.0000 Uani D .
C78 C 0.69160(17) -0.23556(15) 0.65416(8) 0.0521 1.0000 Uani D .
N79 N 0.66251(16) 0.80105(16) 0.87220(8) 0.0552 1.0000 Uani D .
C80 C 0.72472(16) 0.71973(17) 0.85170(8) 0.0405 1.0000 Uani D .
C81 C 0.80371(17) 0.61688(18) 0.82501(8) 0.0438 1.0000 Uani D .
N82 N 0.0410(2) 0.58947(18) 0.61789(8) 0.0655 1.0000 Uani D .
C83 C 0.03142(18) 0.53298(18) 0.65790(8) 0.0470 1.0000 Uani D .
C84 C 0.01890(19) 0.45933(19) 0.70827(8) 0.0478 1.0000 Uani D .
N85 N 0.7713(3) 0.4771(2) 0.96118(10) 0.0982 1.0000 Uani D U
C86 C 0.8331(2) 0.3753(2) 0.95972(8) 0.0573 1.0000 Uani D U
C87 C 0.90925(19) 0.2475(2) 0.95706(8) 0.0548 1.0000 Uani D U
H41 H 0.5765 0.1313 0.6040 0.0366 1.0000 Uiso R .
H61 H 0.5775 -0.1175 0.7373 0.0337 1.0000 Uiso R .
H81 H 0.4327 0.0753 0.8200 0.0355 1.0000 Uiso R .
H82 H 0.4408 -0.0560 0.8074 0.0358 1.0000 Uiso R .
H101 H 0.2307 0.2166 0.8404 0.0330 1.0000 Uiso R .
H131 H -0.0937 0.2104 0.7782 0.0355 1.0000 Uiso R .
H171 H 0.0320 -0.0689 0.7388 0.0370 1.0000 Uiso R .
H172 H -0.0862 0.0598 0.7268 0.0370 1.0000 Uiso R .
H211 H -0.2303 0.2144 0.6572 0.0362 1.0000 Uiso R .
H212 H -0.2223 0.3082 0.6051 0.0356 1.0000 Uiso R .
H222 H -0.2566 0.4619 0.6630 0.0328 1.0000 Uiso R .
H221 H -0.3742 0.4313 0.6528 0.0333 1.0000 Uiso R .
H251 H -0.4347 0.5977 0.6979 0.0310 1.0000 Uiso R .
H261 H -0.5520 0.7337 0.7578 0.0356 1.0000 Uiso R .
H292 H -0.4924 0.6196 0.9295 0.0445 1.0000 Uiso R .
H291 H -0.6017 0.5782 0.9171 0.0434 1.0000 Uiso R .
H302 H -0.6802 0.7223 0.9740 0.0526 1.0000 Uiso R .
H301 H -0.7503 0.7855 0.9150 0.0517 1.0000 Uiso R .
H351 H -0.8075 1.1725 0.9902 0.0373 1.0000 Uiso R .
H361 H -0.7314 1.3236 0.9964 0.0429 1.0000 Uiso R .
H371 H -0.5373 1.3074 0.9609 0.0409 1.0000 Uiso R .
H391 H -0.4889 0.9804 0.9144 0.0312 1.0000 Uiso R .
H431 H -0.1691 1.1042 0.8613 0.0463 1.0000 Uiso R .
H432 H -0.1590 0.9791 0.8387 0.0462 1.0000 Uiso R .
H442 H -0.0983 0.9815 0.9461 0.0431 1.0000 Uiso R .
H441 H 0.0084 0.9519 0.9020 0.0440 1.0000 Uiso R .
H471 H -0.0181 0.5930 0.9447 0.0374 1.0000 Uiso R .
H481 H 0.1067 0.4328 0.8974 0.0389 1.0000 Uiso R .
H512 H 0.3604 0.5049 0.7864 0.0472 1.0000 Uiso R .
H511 H 0.2616 0.5139 0.7418 0.0472 1.0000 Uiso R .
H522 H 0.4430 0.2798 0.7953 0.0481 1.0000 Uiso R .
H521 H 0.4674 0.3529 0.7371 0.0483 1.0000 Uiso R .
H531 H 0.1918 0.6850 0.7909 0.0402 1.0000 Uiso R .
H541 H 0.0680 0.8443 0.8370 0.0393 1.0000 Uiso R .
H551 H -0.4186 0.4510 0.8837 0.0365 1.0000 Uiso R .
H561 H -0.3016 0.3155 0.8237 0.0344 1.0000 Uiso R .
H581 H 0.1639 0.0735 0.5290 0.0336 1.0000 Uiso R .
H601 H 0.1535 -0.1498 0.6685 0.0349 1.0000 Uiso R .
H622 H 0.3663 -0.3550 0.5935 0.0947 1.0000 Uiso R .
H623 H 0.3532 -0.2775 0.6394 0.0947 1.0000 Uiso R .
H621 H 0.2378 -0.3120 0.6254 0.0957 1.0000 Uiso R .
H631 H 0.2568 -0.2580 0.5081 0.0955 1.0000 Uiso R .
H633 H 0.1279 -0.2066 0.5378 0.0961 1.0000 Uiso R .
H632 H 0.1695 -0.1119 0.4972 0.0954 1.0000 Uiso R .
H641 H 0.4428 -0.2149 0.5367 0.0923 1.0000 Uiso R .
H642 H 0.4180 -0.1270 0.5798 0.0927 1.0000 Uiso R .
H643 H 0.3594 -0.0696 0.5215 0.0921 1.0000 Uiso R .
H651 H -0.0368 0.3601 0.5749 0.0348 1.0000 Uiso R .
H652 H -0.0215 0.3095 0.5192 0.0343 1.0000 Uiso R .
H701 H 0.3473 0.3981 0.6497 0.0396 1.0000 Uiso R .
H702 H 0.4721 0.3678 0.6152 0.0396 1.0000 Uiso R .
H711 H 0.4273 0.4068 0.5221 0.0382 1.0000 Uiso R .
H731 H 0.1145 0.3720 0.4638 0.0358 1.0000 Uiso R .
H761 H 0.8113 -0.1537 0.5796 0.1500 1.0000 Uiso R .
H762 H 0.7676 -0.0092 0.5875 0.1496 1.0000 Uiso R .
H763 H 0.6637 -0.0618 0.5703 0.1501 1.0000 Uiso R .
H772 H 0.9003 -0.2088 0.6716 0.1224 1.0000 Uiso R .
H773 H 0.8075 -0.1666 0.7188 0.1237 1.0000 Uiso R .
H771 H 0.8419 -0.0627 0.6796 0.1234 1.0000 Uiso R .
H781 H 0.7651 -0.2959 0.6391 0.0762 1.0000 Uiso R .
H783 H 0.6845 -0.2637 0.6937 0.0782 1.0000 Uiso R .
H782 H 0.6136 -0.2164 0.6333 0.0781 1.0000 Uiso R .
H811 H 0.8242 0.5399 0.8505 0.0638 1.0000 Uiso R .
H812 H 0.8788 0.6296 0.8148 0.0629 1.0000 Uiso R .
H813 H 0.7622 0.6134 0.7935 0.0629 1.0000 Uiso R .
H842 H 0.0971 0.4254 0.7267 0.0667 1.0000 Uiso R .
H843 H -0.0484 0.5091 0.7285 0.0675 1.0000 Uiso R .
H841 H 0.0002 0.3937 0.7007 0.0669 1.0000 Uiso R .
H421 H -0.3275 0.9803 0.8853 0.0419 1.0000 Uiso R .
H311 H -0.5516 0.8458 0.9259 0.0425 1.0000 Uiso R .
H872 H 0.9927 0.2394 0.9445 0.0779 1.0000 Uiso R .
H871 H 0.8694 0.2203 0.9325 0.0775 1.0000 Uiso R .
H873 H 0.9145 0.1988 0.9918 0.0777 1.0000 Uiso R .

loop_
_atom_site_aniso_label
_atom_site_aniso_U_11
_atom_site_aniso_U_22
_atom_site_aniso_U_33
_atom_site_aniso_U_23
_atom_site_aniso_U_13
_atom_site_aniso_U_12
O1 0.0246(5) 0.0310(6) 0.0345(6) -0.0156(5) 0.0035(4) -0.0072(4)
C2 0.0217(7) 0.0302(8) 0.0283(7) -0.0121(6) 0.0015(6) -0.0061(6)
C3 0.0281(7) 0.0281(8) 0.0295(7) -0.0082(6) 0.0020(6) -0.0107(6)
C4 0.0348(8) 0.0337(8) 0.0279(7) -0.0093(6) 0.0087(6) -0.0132(7)
C5 0.0321(8) 0.0307(8) 0.0330(8) -0.0105(6) 0.0083(6) -0.0090(7)
C6 0.0274(7) 0.0303(8) 0.0311(8) -0.0056(6) 0.0034(6) -0.0059(6)
C7 0.0233(7) 0.0335(8) 0.0251(7) -0.0071(6) 0.0005(6) -0.0067(6)
C8 0.0264(7) 0.0404(9) 0.0236(7) -0.0053(6) 0.0009(6) -0.0049(7)
C9 0.0275(7) 0.0325(8) 0.0200(7) -0.0006(6) 0.0022(6) -0.0066(6)
C10 0.0301(8) 0.0368(8) 0.0234(7) -0.0067(6) 0.0041(6) -0.0103(7)
C11 0.0307(8) 0.0312(8) 0.0258(7) -0.0053(6) 0.0074(6) -0.0082(6)
O12 0.0357(6) 0.0442(7) 0.0454(7) -0.0220(6) 0.0119(5) -0.0079(5)
C13 0.0268(7) 0.0355(8) 0.0269(7) -0.0044(6) 0.0056(6) -0.0096(6)
C14 0.0296(7) 0.0294(8) 0.0229(7) -0.0013(6) 0.0047(6) -0.0105(6)
C15 0.0313(8) 0.0278(8) 0.0222(7) -0.0021(6) 0.0027(6) -0.0056(6)
O16 0.0386(7) 0.0325(6) 0.0447(7) -0.0133(5) -0.0023(5) 0.0001(5)
C17 0.0338(8) 0.0322(8) 0.0302(8) -0.0048(6) 0.0049(6) -0.0135(7)
C18 0.0279(7) 0.0302(8) 0.0286(7) -0.0073(6) 0.0024(6) -0.0126(6)
C19 0.0252(7) 0.0270(7) 0.0278(7) -0.0101(6) 0.0010(6) -0.0081(6)
O20 0.0249(5) 0.0303(6) 0.0311(5) -0.0130(4) 0.0019(4) -0.0064(4)
C21 0.0271(7) 0.0358(8) 0.0315(8) -0.0105(6) 0.0004(6) -0.0099(6)
C22 0.0272(7) 0.0320(8) 0.0273(7) -0.0062(6) 0.0020(6) -0.0076(6)
O23 0.0338(6) 0.0268(5) 0.0291(5) -0.0062(4) 0.0075(4) -0.0039(5)
C24 0.0244(7) 0.0256(7) 0.0317(8) -0.0083(6) 0.0050(6) -0.0070(6)
C25 0.0265(7) 0.0279(7) 0.0309(8) -0.0040(6) 0.0024(6) -0.0083(6)
C26 0.0267(7) 0.0235(7) 0.0380(8) -0.0053(6) 0.0010(6) -0.0060(6)
C27 0.0260(7) 0.0277(8) 0.0357(8) -0.0114(6) 0.0048(6) -0.0089(6)
O28 0.0361(6) 0.0306(6) 0.0361(6) -0.0134(5) 0.0072(5) -0.0067(5)
C29 0.0425(9) 0.0358(9) 0.0381(9) -0.0126(7) 0.0125(7) -0.0149(8)
C30 0.0415(10) 0.0434(10) 0.0471(10) -0.0214(8) 0.0166(8) -0.0180(8)
N31 0.0293(7) 0.0374(8) 0.0397(8) -0.0175(6) 0.0096(6) -0.0106(6)
C32 0.0296(8) 0.0380(9) 0.0284(8) -0.0103(7) 0.0054(6) -0.0082(7)
O33 0.0338(7) 0.0519(8) 0.0746(10) -0.0312(7) 0.0199(6) -0.0155(6)
C34 0.0288(7) 0.0317(8) 0.0215(7) -0.0051(6) 0.0012(6) -0.0051(6)
C35 0.0298(8) 0.0365(9) 0.0313(8) -0.0097(7) 0.0051(6) -0.0038(7)
C36 0.0382(9) 0.0309(8) 0.0407(9) -0.0132(7) 0.0060(7) -0.0030(7)
C37 0.0387(9) 0.0291(8) 0.0374(9) -0.0075(7) 0.0019(7) -0.0085(7)
C38 0.0310(8) 0.0286(8) 0.0230(7) -0.0014(6) -0.0001(6) -0.0044(6)
C39 0.0297(7) 0.0289(8) 0.0205(7) -0.0050(6) 0.0010(6) -0.0040(6)
C40 0.0351(8) 0.0282(8) 0.0302(8) 0.0000(6) 0.0029(6) -0.0067(7)
O41 0.0457(7) 0.0339(7) 0.0559(8) -0.0074(6) 0.0104(6) -0.0164(6)
N42 0.0339(7) 0.0344(7) 0.0423(8) -0.0092(6) 0.0103(6) -0.0102(6)
C43 0.0372(9) 0.0364(9) 0.0435(10) -0.0051(7) 0.0140(8) -0.0103(7)
C44 0.0362(9) 0.0300(8) 0.0472(10) -0.0157(7) 0.0109(7) -0.0111(7)
O45 0.0429(7) 0.0296(6) 0.0348(6) -0.0126(5) 0.0114(5) -0.0093(5)
C46 0.0296(8) 0.0300(8) 0.0290(7) -0.0113(6) 0.0029(6) -0.0074(6)
C47 0.0382(9) 0.0324(8) 0.0275(7) -0.0065(6) 0.0043(6) -0.0114(7)
C48 0.0394(9) 0.0274(8) 0.0316(8) -0.0075(6) 0.0027(7) -0.0107(7)
C49 0.0283(8) 0.0318(8) 0.0337(8) -0.0148(6) 0.0027(6) -0.0081(6)
O50 0.0393(6) 0.0331(6) 0.0424(7) -0.0188(5) 0.0139(5) -0.0117(5)
C51 0.0334(8) 0.0411(9) 0.0431(9) -0.0209(8) 0.0098(7) -0.0168(7)
C52 0.0293(8) 0.0463(10) 0.0477(10) -0.0270(8) 0.0053(7) -0.0138(7)
C53 0.0352(8) 0.0338(8) 0.0362(8) -0.0114(7) 0.0112(7) -0.0122(7)
C54 0.0379(9) 0.0278(8) 0.0382(9) -0.0082(7) 0.0084(7) -0.0114(7)
C55 0.0313(8) 0.0312(8) 0.0305(8) -0.0071(6) 0.0030(6) -0.0081(6)
C56 0.0289(8) 0.0264(8) 0.0334(8) -0.0047(6) 0.0032(6) -0.0049(6)
C57 0.0274(7) 0.0271(7) 0.0262(7) -0.0063(6) -0.0021(6) -0.0067(6)
C58 0.0327(8) 0.0320(8) 0.0252(7) -0.0088(6) 0.0018(6) -0.0084(6)
C59 0.0330(8) 0.0285(8) 0.0317(8) -0.0108(6) -0.0007(6) -0.0070(6)
C60 0.0340(8) 0.0254(7) 0.0322(8) -0.0051(6) -0.0017(6) -0.0094(6)
C61 0.0508(11) 0.0309(9) 0.0393(9) -0.0132(7) 0.0032(8) -0.0012(8)
C62 0.0920(18) 0.0322(10) 0.0590(14) -0.0102(10) 0.0098(13) 0.0087(11)
C63 0.0902(18) 0.0511(13) 0.0562(13) -0.0318(11) 0.0007(12) -0.0154(12)
C64 0.0464(12) 0.0608(14) 0.0769(16) -0.0214(12) 0.0157(11) 0.0027(10)
C65 0.0328(8) 0.0274(8) 0.0269(7) -0.0039(6) -0.0023(6) -0.0047(6)
C66 0.0325(8) 0.0212(7) 0.0265(7) -0.0051(6) 0.0023(6) -0.0014(6)
C67 0.0317(8) 0.0202(7) 0.0250(7) -0.0049(5) 0.0042(6) -0.0036(6)
O68 0.0373(6) 0.0376(6) 0.0229(5) -0.0049(4) 0.0042(4) -0.0148(5)
C69 0.0333(8) 0.0207(7) 0.0316(8) -0.0049(6) 0.0048(6) -0.0057(6)
C70 0.0375(9) 0.0284(8) 0.0362(8) -0.0075(7) 0.0048(7) -0.0142(7)
C71 0.0369(9) 0.0278(8) 0.0379(9) -0.0011(7) 0.0088(7) -0.0085(7)
C72 0.0443(9) 0.0292(8) 0.0282(8) -0.0003(6) 0.0087(7) -0.0039(7)
C73 0.0413(9) 0.0273(8) 0.0250(7) -0.0024(6) -0.0006(6) -0.0034(7)
O74 0.0608(9) 0.0581(9) 0.0314(7) 0.0061(6) 0.0112(6) -0.0172(7)
C75 0.0410(9) 0.0315(9) 0.0474(10) -0.0138(7) 0.0193(8) -0.0110(7)
C76 0.186(4) 0.0472(15) 0.094(2) 0.0011(14) 0.104(3) 0.0170(18)
C77 0.0314(11) 0.0812(18) 0.162(3) -0.078(2) 0.0141(14) -0.0133(11)
C78 0.0438(10) 0.0431(11) 0.0708(14) -0.0268(10) 0.0096(10) -0.0127(9)
N79 0.0459(9) 0.0486(10) 0.0644(11) -0.0243(8) -0.0039(8) -0.0053(8)
C80 0.0333(8) 0.0408(9) 0.0453(9) -0.0124(8) -0.0038(7) -0.0099(7)
C81 0.0348(9) 0.0477(10) 0.0471(10) -0.0199(8) 0.0034(8) -0.0100(8)
N82 0.0679(12) 0.0452(10) 0.0617(12) -0.0049(9) 0.0076(10) -0.0022(9)
C83 0.0405(9) 0.0398(10) 0.0491(10) -0.0140(8) 0.0027(8) -0.0016(8)
C84 0.0428(10) 0.0498(11) 0.0447(10) -0.0142(8) 0.0037(8) -0.0098(8)
N85 0.155(2) 0.0563(9) 0.0819(15) -0.0174(12) -0.0178(16) -0.0356(11)
C86 0.0846(14) 0.0547(8) 0.0425(10) -0.0016(9) -0.0110(10) -0.0392(9)
C87 0.0446(11) 0.0687(9) 0.0445(10) -0.0032(10) 0.0045(9) -0.0185(8)

loop_
_atom_type_symbol
_atom_type_scat_dispersion_real
_atom_type_scat_dispersion_imag
_atom_type_scat_Cromer_Mann_a1
_atom_type_scat_Cromer_Mann_b1
_atom_type_scat_Cromer_Mann_a2
_atom_type_scat_Cromer_Mann_b2
_atom_type_scat_Cromer_Mann_a3
_atom_type_scat_Cromer_Mann_b3
_atom_type_scat_Cromer_Mann_a4
_atom_type_scat_Cromer_Mann_b4
_atom_type_scat_Cromer_Mann_c
_atom_type_scat_source
C 0.0033 0.0016 2.3100 20.8439 1.0200 10.2075 1.5886 0.5687 0.8650 51.6512 0.2156 'International Tables Vol C 4.2.6.8 and 6.1.1.4'
H 0.0000 0.0000 0.4930 10.5109 0.3229 26.1257 0.1402 3.1424 0.0408 57.7998 0.0030 'International Tables Vol C 4.2.6.8 and 6.1.1.4'
O 0.0106 0.0060 3.0485 13.2771 2.2868 5.7011 1.5463 0.3239 0.8670 32.9089 0.2508 'International Tables Vol C 4.2.6.8 and 6.1.1.4'
N 0.0061 0.0033 12.2126 0.0057 3.1322 9.8933 2.0125 28.9975 1.1663 0.5826 -11.5290 'International Tables Vol C 4.2.6.8 and 6.1.1.4'

loop_
_geom_angle_atom_site_label_1
_geom_angle_atom_site_label_2
_geom_angle_atom_site_label_3
_geom_angle
_geom_angle_publ_flag
C2 O1 C52 111.14(11) yes
O1 C2 C3 119.04(13) yes
O1 C2 C7 119.69(13) yes
C3 C2 C7 121.27(13) yes
C2 C3 C4 118.61(14) yes
C2 C3 C70 121.08(13) yes
C4 C3 C70 120.31(14) yes
C3 C4 C5 121.84(14) yes
C3 C4 H41 116.9 no
C5 C4 H41 121.3 no
C4 C5 C6 117.47(14) yes
C4 C5 C75 122.74(14) yes
C6 C5 C75 119.67(14) yes
C5 C6 C7 122.24(15) yes
C5 C6 H61 120.2 no
C7 C6 H61 117.6 no
C6 C7 C2 118.16(14) yes
C6 C7 C8 120.56(14) yes
C2 C7 C8 121.27(13) yes
C7 C8 C9 113.46(12) yes
C7 C8 H81 108.8 no
C9 C8 H81 108.0 no
C7 C8 H82 110.3 no
C9 C8 H82 107.8 no
H81 C8 H82 108.3 no
C8 C9 C10 122.70(15) yes
C8 C9 C15 117.56(13) yes
C10 C9 C15 119.75(14) yes
C9 C10 C11 121.58(15) yes
C9 C10 H101 120.8 no
C11 C10 H101 117.6 no
C10 C11 O12 121.16(15) yes
C10 C11 C13 118.19(13) yes
O12 C11 C13 120.62(14) yes
C11 C13 C14 122.07(14) yes
C11 C13 H131 118.7 no
C14 C13 H131 119.2 no
C13 C14 C15 119.23(14) yes
C13 C14 C17 122.97(14) yes
C15 C14 C17 117.80(13) yes
C14 C15 C9 118.60(13) yes
C14 C15 O16 120.11(14) yes
C9 C15 O16 121.28(14) yes
C14 C17 C18 112.18(13) yes
C14 C17 H171 109.6 no
C18 C17 H171 108.4 no
C14 C17 H172 109.1 no
C18 C17 H172 109.0 no
H171 C17 H172 108.5 no
C17 C18 C19 120.33(13) yes
C17 C18 C60 120.87(14) yes
C19 C18 C60 118.68(14) yes
C18 C19 O20 118.69(13) yes
C18 C19 C57 121.13(13) yes
O20 C19 C57 120.09(13) yes
C19 O20 C21 112.82(11) yes
O20 C21 C22 108.50(12) yes
O20 C21 H211 109.5 no
C22 C21 H211 109.7 no
O20 C21 H212 110.9 no
C22 C21 H212 109.1 no
H211 C21 H212 109.2 no
C21 C22 O23 108.25(12) yes
C21 C22 H222 111.1 no
O23 C22 H222 109.4 no
C21 C22 H221 108.2 no
O23 C22 H221 112.5 no
H222 C22 H221 107.5 no
C22 O23 C24 116.89(11) yes
O23 C24 C25 124.60(14) yes
O23 C24 C56 115.91(13) yes
C25 C24 C56 119.46(14) yes
C24 C25 C26 119.79(14) yes
C24 C25 H251 119.9 no
C26 C25 H251 120.3 no
C25 C26 C27 120.49(14) yes
C25 C26 H261 120.8 no
C27 C26 H261 118.6 no
C26 C27 O28 116.08(13) yes
C26 C27 C55 119.58(14) yes
O28 C27 C55 124.33(15) yes
C27 O28 C29 116.92(12) yes
O28 C29 C30 108.00(14) yes
O28 C29 H292 110.6 no
C30 C29 H292 109.9 no
O28 C29 H291 111.0 no
C30 C29 H291 109.0 no
H292 C29 H291 108.4 no
C29 C30 N31 111.62(14) yes
C29 C30 H302 108.6 no
N31 C30 H302 109.3 no
C29 C30 H301 107.2 no
N31 C30 H301 107.7 no
H302 C30 H301 112.4 no
C30 N31 C32 120.73(14) yes
C30 N31 H311 119.9 no
C32 N31 H311 119.0 no
N31 C32 O33 121.25(16) yes
N31 C32 C34 117.50(14) yes
O33 C32 C34 121.24(15) yes
C32 C34 C35 118.00(14) yes
C32 C34 C39 122.84(13) yes
C35 C34 C39 119.15(15) yes
C34 C35 C36 120.43(15) yes
C34 C35 H351 121.0 no
C36 C35 H351 118.6 no
C35 C36 C37 120.01(15) yes
C35 C36 H361 120.0 no
C37 C36 H361 120.0 no
C36 C37 C38 120.26(16) yes
C36 C37 H371 119.7 no
C38 C37 H371 120.0 no
C37 C38 C39 119.18(15) yes
C37 C38 C40 117.67(15) yes
C39 C38 C40 123.13(14) yes
C34 C39 C38 120.95(14) yes
C34 C39 H391 119.3 no
C38 C39 H391 119.8 no
C38 C40 O41 120.76(15) yes
C38 C40 N42 117.62(15) yes
O41 C40 N42 121.62(15) yes
C40 N42 C43 121.12(15) yes
C40 N42 H421 120.5 no
C43 N42 H421 118.1 no
N42 C43 C44 113.09(15) yes
N42 C43 H431 108.0 no
C44 C43 H431 106.5 no
N42 C43 H432 106.7 no
C44 C43 H432 111.9 no
H431 C43 H432 110.5 no
C43 C44 O45 111.90(14) yes
C43 C44 H442 108.6 no
O45 C44 H442 105.2 no
C43 C44 H441 110.1 no
O45 C44 H441 111.6 no
H442 C44 H441 109.3 no
C44 O45 C46 118.91(13) yes
O45 C46 C47 115.17(14) yes
O45 C46 C54 125.44(14) yes
C47 C46 C54 119.38(14) yes
C46 C47 C48 120.47(15) yes
C46 C47 H471 119.3 no
C48 C47 H471 120.3 no
C47 C48 C49 120.27(15) yes
C47 C48 H481 120.4 no
C49 C48 H481 119.3 no
C48 C49 O50 115.49(14) yes
C48 C49 C53 119.65(14) yes
O50 C49 C53 124.86(15) yes
C49 O50 C51 116.76(13) yes
O50 C51 C52 108.69(14) yes
O50 C51 H512 108.7 no
C52 C51 H512 109.1 no
O50 C51 H511 109.7 no
C52 C51 H511 109.5 no
H512 C51 H511 111.0 no
C51 C52 O1 109.73(13) yes
C51 C52 H522 110.5 no
O1 C52 H522 108.5 no
C51 C52 H521 108.1 no
O1 C52 H521 109.7 no
H522 C52 H521 110.4 no
C49 C53 C54 119.91(15) yes
C49 C53 H531 120.5 no
C54 C53 H531 119.6 no
C53 C54 C46 120.33(15) yes
C53 C54 H541 118.2 no
C46 C54 H541 121.5 no
C27 C55 C56 119.70(15) yes
C27 C55 H551 120.6 no
C56 C55 H551 119.7 no
C55 C56 C24 120.97(14) yes
C55 C56 H561 121.5 no
C24 C56 H561 117.5 no
C19 C57 C58 118.16(14) yes
C19 C57 C65 121.09(13) yes
C58 C57 C65 120.58(14) yes
C57 C58 C59 122.51(14) yes
C57 C58 H581 119.5 no
C59 C58 H581 118.0 no
C58 C59 C60 117.28(14) yes
C58 C59 C61 120.11(15) yes
C60 C59 C61 122.58(15) yes
C18 C60 C59 122.13(15) yes
C18 C60 H601 116.6 no
C59 C60 H601 121.3 no
C59 C61 C62 111.91(15) yes
C59 C61 C63 109.04(16) yes
C62 C61 C63 108.89(19) yes
C59 C61 C64 108.88(16) yes
C62 C61 C64 108.00(19) yes
C63 C61 C64 110.09(19) yes
C61 C62 H622 106.9 no
C61 C62 H623 106.7 no
H622 C62 H623 108.8 no
C61 C62 H621 112.0 no
H622 C62 H621 111.0 no
H623 C62 H621 111.2 no
C61 C63 H631 108.2 no
C61 C63 H633 106.9 no
H631 C63 H633 108.9 no
C61 C63 H632 109.5 no
H631 C63 H632 111.7 no
H633 C63 H632 111.5 no
C61 C64 H641 111.7 no
C61 C64 H642 109.6 no
H641 C64 H642 108.0 no
C61 C64 H643 113.1 no
H641 C64 H643 107.7 no
H642 C64 H643 106.6 no
C57 C65 C66 113.19(12) yes
C57 C65 H651 107.5 no
C66 C65 H651 108.5 no
C57 C65 H652 110.2 no
C66 C65 H652 108.4 no
H651 C65 H652 108.9 no
C65 C66 C67 117.03(13) yes
C65 C66 C73 123.80(15) yes
C67 C66 C73 119.13(15) yes
C66 C67 O68 120.66(14) yes
C66 C67 C69 118.99(13) yes
O68 C67 C69 120.32(14) yes
C67 C69 C70 117.28(13) yes
C67 C69 C71 119.09(15) yes
C70 C69 C71 123.57(15) yes
C3 C70 C69 113.21(13) yes
C3 C70 H701 108.9 no
C69 C70 H701 108.1 no
C3 C70 H702 109.7 no
C69 C70 H702 108.5 no
H701 C70 H702 108.3 no
C69 C71 C72 122.46(16) yes
C69 C71 H711 120.2 no
C72 C71 H711 117.4 no
C71 C72 C73 118.13(14) yes
C71 C72 O74 120.62(18) yes
C73 C72 O74 121.24(17) yes
C72 C73 C66 122.18(15) yes
C72 C73 H731 121.7 no
C66 C73 H731 116.1 no
C5 C75 C76 112.44(13) yes
C5 C75 C77 107.79(12) yes
C76 C75 C77 108.37(8) yes
C5 C75 C78 111.49(12) yes
C76 C75 C78 108.43(8) yes
C77 C75 C78 108.20(8) yes
C75 C76 H761 108.3 no
C75 C76 H762 107.2 no
H761 C76 H762 110.9 no
C75 C76 H763 104.1 no
H761 C76 H763 111.8 no
H762 C76 H763 114.0 no
C75 C77 H772 109.8 no
C75 C77 H773 106.3 no
H772 C77 H773 108.0 no
C75 C77 H771 109.8 no
H772 C77 H771 112.5 no
H773 C77 H771 110.2 no
C75 C78 H781 106.1 no
C75 C78 H783 107.6 no
H781 C78 H783 111.6 no
C75 C78 H782 107.1 no
H781 C78 H782 111.0 no
H783 C78 H782 112.9 no
N79 C80 C81 179.4(2) yes
C80 C81 H811 107.7 no
C80 C81 H812 107.5 no
H811 C81 H812 110.0 no
C80 C81 H813 111.8 no
H811 C81 H813 110.4 no
H812 C81 H813 109.3 no
N82 C83 C84 178.9(2) yes
C83 C84 H842 107.8 no
C83 C84 H843 110.8 no
H842 C84 H843 112.6 no
C83 C84 H841 108.3 no
H842 C84 H841 108.8 no
H843 C84 H841 108.4 no
N85 C86 C87 178.9(2) yes
C86 C87 H872 109.8 no
C86 C87 H871 108.2 no
H872 C87 H871 109.7 no
C86 C87 H873 108.8 no
H872 C87 H873 111.0 no
H871 C87 H873 109.3 no

loop_
_geom_bond_atom_site_label_1
_geom_bond_atom_site_label_2
_geom_bond_distance
_geom_bond_publ_flag
O1 C2 1.3945(17) yes
O1 C52 1.4361(19) yes
C2 C3 1.393(2) yes
C2 C7 1.393(2) yes
C3 C4 1.395(2) yes
C3 C70 1.516(2) yes
C4 C5 1.394(2) yes
C4 H41 0.941 no
C5 C6 1.397(2) yes
C5 C75 1.537(2) yes
C6 C7 1.395(2) yes
C6 H61 0.982 no
C7 C8 1.519(2) yes
C8 C9 1.510(2) yes
C8 H81 0.989 no
C8 H82 0.990 no
C9 C10 1.340(2) yes
C9 C15 1.489(2) yes
C10 C11 1.467(2) yes
C10 H101 0.977 no
C11 O12 1.2284(18) yes
C11 C13 1.472(2) yes
C13 C14 1.338(2) yes
C13 H131 0.956 no
C14 C15 1.496(2) yes
C14 C17 1.506(2) yes
C15 O16 1.2224(18) yes
C17 C18 1.517(2) yes
C17 H171 0.965 no
C17 H172 0.984 no
C18 C19 1.390(2) yes
C18 C60 1.397(2) yes
C19 O20 1.3949(17) yes
C19 C57 1.397(2) yes
O20 C21 1.4349(18) yes
C21 C22 1.502(2) yes
C21 H211 0.984 no
C21 H212 0.976 no
C22 O23 1.4271(18) yes
C22 H222 0.976 no
C22 H221 0.989 no
O23 C24 1.3821(17) yes
C24 C25 1.389(2) yes
C24 C56 1.383(2) yes
C25 C26 1.398(2) yes
C25 H251 0.973 no
C26 C27 1.387(2) yes
C26 H261 0.948 no
C27 O28 1.3722(17) yes
C27 C55 1.389(2) yes
O28 C29 1.426(2) yes
C29 C30 1.507(2) yes
C29 H292 0.984 no
C29 H291 0.976 no
C30 N31 1.454(2) yes
C30 H302 0.983 no
C30 H301 0.999 no
N31 C32 1.345(2) yes
N31 H311 0.889 no
C32 O33 1.227(2) yes
C32 C34 1.499(2) yes
C34 C35 1.395(2) yes
C34 C39 1.390(2) yes
C35 C36 1.382(3) yes
C35 H351 0.959 no
C36 C37 1.385(2) yes
C36 H361 0.950 no
C37 C38 1.399(2) yes
C37 H371 0.942 no
C38 C39 1.384(2) yes
C38 C40 1.496(2) yes
C39 H391 0.962 no
C40 O41 1.233(2) yes
C40 N42 1.352(2) yes
N42 C43 1.454(2) yes
N42 H421 0.892 no
C43 C44 1.505(3) yes
C43 H431 0.995 no
C43 H432 0.998 no
C44 O45 1.434(2) yes
C44 H442 0.971 no
C44 H441 0.989 no
O45 C46 1.3774(17) yes
C46 C47 1.391(2) yes
C46 C54 1.381(2) yes
C47 C48 1.381(2) yes
C47 H471 0.969 no
C48 C49 1.394(2) yes
C48 H481 0.962 no
C49 O50 1.3818(17) yes
C49 C53 1.380(2) yes
O50 C51 1.423(2) yes
C51 C52 1.501(2) yes
C51 H512 0.965 no
C51 H511 0.988 no
C52 H522 1.010 no
C52 H521 0.999 no
C53 C54 1.404(2) yes
C53 H531 0.955 no
C54 H541 0.957 no
C55 C56 1.391(2) yes
C55 H551 0.969 no
C56 H561 0.961 no
C57 C58 1.391(2) yes
C57 C65 1.517(2) yes
C58 C59 1.399(2) yes
C58 H581 0.959 no
C59 C60 1.388(2) yes
C59 C61 1.537(2) yes
C60 H601 0.968 no
C61 C62 1.537(3) yes
C61 C63 1.528(3) yes
C61 C64 1.536(3) yes
C62 H622 0.954 no
C62 H623 0.975 no
C62 H621 0.984 no
C63 H631 0.972 no
C63 H633 0.967 no
C63 H632 0.959 no
C64 H641 0.972 no
C64 H642 0.977 no
C64 H643 0.993 no
C65 C66 1.504(2) yes
C65 H651 0.994 no
C65 H652 0.977 no
C66 C67 1.500(2) yes
C66 C73 1.340(2) yes
C67 O68 1.2158(18) yes
C67 C69 1.499(2) yes
C69 C70 1.504(2) yes
C69 C71 1.337(2) yes
C70 H701 0.980 no
C70 H702 0.992 no
C71 C72 1.466(3) yes
C71 H711 0.957 no
C72 C73 1.470(3) yes
C72 O74 1.227(2) yes
C73 H731 0.947 no
C75 C76 1.5168(9) yes
C75 C77 1.5198(9) yes
C75 C78 1.5185(9) yes
C76 H761 0.973 no
C76 H762 0.999 no
C76 H763 0.984 no
C77 H772 0.975 no
C77 H773 0.975 no
C77 H771 0.985 no
C78 H781 0.978 no
C78 H783 1.012 no
C78 H782 0.995 no
N79 C80 1.139(2) yes
C80 C81 1.453(2) yes
C81 H811 0.971 no
C81 H812 0.957 no
C81 H813 0.968 no
N82 C83 1.142(3) yes
C83 C84 1.454(3) yes
C84 H842 0.942 no
C84 H843 0.958 no
C84 H841 0.935 no
N85 C86 1.135(3) yes
C86 C87 1.425(3) yes
C87 H872 0.976 no
C87 H871 0.959 no
C87 H873 0.957 no

loop_
_geom_hbond_atom_site_label_D
_geom_hbond_atom_site_label_H
_geom_hbond_atom_site_label_A
_geom_hbond_site_symmetry_A
_geom_hbond_angle_DHA
_geom_hbond_distance_DH
_geom_hbond_distance_HA
_geom_hbond_distance_DA
_geom_hbond_publ_flag
C13 H131 O23 . 151 0.96 2.50 3.372(3) yes
C26 H261 O16 1_465 157 0.95 2.36 3.256(3) yes
C35 H351 O45 2_477 148 0.96 2.54 3.387(3) yes
C39 H391 N79 1_455 174 0.96 2.52 3.479(3) yes
C44 H442 O33 2_477 163 0.97 2.59 3.529(3) yes
C55 H551 O41 1_545 122 0.97 2.59 3.203(3) yes
C84 H842 O1 . 152 0.94 2.58 3.443(3) yes
C84 H841 O20 . 165 0.94 2.59 3.498(3) yes
N42 H421 N79 1_455 163 0.89 2.25 3.112(3) yes
C87 H871 O41 1_645 138 0.96 2.35 3.127(3) yes
